data_4081518
loop_
_publ_author_name
'Klapp, Lutz R. R.'
'Bruhn, Clemens'
'Leibold, Michael'
'Siemeling, Ulrich'

_publ_section_title
;
 Ferrocene-Based Bis(guanidines): Superbases for Tridentate
 N,Fe,N-Coordination
;
_journal_issue 20
_journal_name_full Organometallics
_journal_page_first 5862
_journal_paper_doi 10.1021/om400454v
_journal_volume 32
_journal_year 2013
_chemical_formula_moiety 'C20 H32 Fe N6, H2 O'
_chemical_formula_sum 'C20 H34 Fe N6 O'
_chemical_formula_weight 430.38
_chemical_name_systematic
; 
 ? 
;
_space_group_IT_number 14
_symmetry_cell_setting monoclinic
_symmetry_Int_Tables_number 14
_symmetry_space_group_name_Hall '-P 2ybc'
_symmetry_space_group_name_H-M 'P 1 21/c 1'
_atom_sites_solution_hydrogens geom
_atom_sites_solution_primary direct
_atom_sites_solution_secondary difmap
_audit_creation_method SHELXL-97
_cell_angle_alpha 90.00
_cell_angle_beta 106.222(5)
_cell_angle_gamma 90.00
_cell_formula_units_Z 4
_cell_length_a 13.3260(9)
_cell_length_b 9.0104(4)
_cell_length_c 19.0175(13)
_cell_measurement_reflns_used 18547
_cell_measurement_temperature 100(2)
_cell_measurement_theta_max 25.59
_cell_measurement_theta_min 1.59
_cell_volume 2192.6(2)
_computing_structure_refinement 'SHELXL-97 (Sheldrick, 1997)'
_computing_structure_solution 'SHELXS-97 (Sheldrick, 1990)'
_diffrn_ambient_temperature 100(2)
_diffrn_detector 'image plate (34 cm diameter)'
_diffrn_detector_area_resol_mean 6.67
_diffrn_detector_type STOE
_diffrn_measured_fraction_theta_full 0.997
_diffrn_measured_fraction_theta_max 0.997
_diffrn_measurement_details ' 180 frames, detector distance = 135 mm'
_diffrn_measurement_device '2-circle goniometer'
_diffrn_measurement_device_type 'STOE IPDS 2'
_diffrn_measurement_method 'rotation method'
_diffrn_radiation_collimation '0.5 mm diameter, multiple pinhole'
_diffrn_radiation_monochromator 'plane graphite'
_diffrn_radiation_polarisn_norm 0
_diffrn_radiation_type 'Mo K\a'
_diffrn_radiation_wavelength 0.71073
_diffrn_reflns_av_R_equivalents 0.0434
_diffrn_reflns_av_sigmaI/netI 0.0272
_diffrn_reflns_limit_h_max 15
_diffrn_reflns_limit_h_min -15
_diffrn_reflns_limit_k_max 10
_diffrn_reflns_limit_k_min -10
_diffrn_reflns_limit_l_max 22
_diffrn_reflns_limit_l_min -22
_diffrn_reflns_number 13676
_diffrn_reflns_theta_full 25.00
_diffrn_reflns_theta_max 25.00
_diffrn_reflns_theta_min 1.59
_diffrn_source 'sealed X-ray tube, 12 x 0.4 mm long-fine focus'
_diffrn_source_current 30
_diffrn_source_power 1.50
_diffrn_source_voltage 50
_diffrn_standards_decay_% 0
_exptl_absorpt_coefficient_mu 0.710
_exptl_absorpt_correction_T_max 0.8953
_exptl_absorpt_correction_T_min 0.7800
_exptl_absorpt_correction_type integration
_exptl_absorpt_process_details 'X-red ver. 1.31 (Stoe & Cie. 2005)'
_exptl_crystal_colour red
_exptl_crystal_density_diffrn 1.304
_exptl_crystal_density_method 'not measured'
_exptl_crystal_description block
_exptl_crystal_F_000 920
_exptl_crystal_size_max 0.42
_exptl_crystal_size_mid 0.29
_exptl_crystal_size_min 0.17
_refine_diff_density_max 0.272
_refine_diff_density_min -0.374
_refine_diff_density_rms 0.043
_refine_ls_extinction_method none
_refine_ls_goodness_of_fit_ref 1.053
_refine_ls_hydrogen_treatment mixed
_refine_ls_matrix_type full
_refine_ls_number_parameters 267
_refine_ls_number_reflns 3841
_refine_ls_number_restraints 1
_refine_ls_restrained_S_all 1.053
_refine_ls_R_factor_all 0.0339
_refine_ls_R_factor_gt 0.0299
_refine_ls_shift/su_max 0.001
_refine_ls_shift/su_mean 0.000
_refine_ls_structure_factor_coef Fsqd
_refine_ls_weighting_details 'calc w=1/[\s^2^(Fo^2^)+(0.0437P)^2^+0.6599P] where P=(Fo^2^+2Fc^2^)/3'
_refine_ls_weighting_scheme calc
_refine_ls_wR_factor_gt 0.0794
_refine_ls_wR_factor_ref 0.0812
_reflns_number_gt 3420
_reflns_number_total 3841
_reflns_threshold_expression >2sigma(I)
_cod_data_source_file om400454v_si_002.cif
_cod_data_source_block i0936
_cod_original_sg_symbol_H-M 'P 21/c'
_cod_database_code 4081518

loop_
_symmetry_equiv_pos_as_xyz
'x, y, z'
'-x, y+1/2, -z+1/2'
'-x, -y, -z'
'x, -y-1/2, z-1/2'

loop_
_atom_site_label
_atom_site_type_symbol
_atom_site_fract_x
_atom_site_fract_y
_atom_site_fract_z
_atom_site_U_iso_or_equiv
_atom_site_adp_type
_atom_site_occupancy
_atom_site_symmetry_multiplicity
_atom_site_calc_flag
_atom_site_refinement_flags
C1 C 0.63820(12) 1.04220(19) 0.15808(8) 0.0252(3) Uani 1 1 d .
C2 C 0.56471(12) 1.13663(19) 0.17970(8) 0.0268(3) Uani 1 1 d .
H2A H 0.5672 1.2419 0.1820 0.032 Uiso 1 1 calc R
C3 C 0.48706(13) 1.0443(2) 0.19723(9) 0.0291(4) Uani 1 1 d .
H3A H 0.4285 1.0779 0.2121 0.035 Uiso 1 1 calc R
C4 C 0.51363(13) 0.89251(19) 0.18830(9) 0.0300(4) Uani 1 1 d .
H4A H 0.4760 0.8077 0.1964 0.036 Uiso 1 1 calc R
C5 C 0.60719(13) 0.89136(19) 0.16488(8) 0.0276(3) Uani 1 1 d .
H5A H 0.6426 0.8054 0.1555 0.033 Uiso 1 1 calc R
C6 C 0.75204(12) 0.88013(18) 0.33990(8) 0.0251(3) Uani 1 1 d .
C7 C 0.78247(13) 1.03025(18) 0.33033(9) 0.0267(3) Uani 1 1 d .
H7A H 0.8406 1.0593 0.3139 0.032 Uiso 1 1 calc R
C8 C 0.70985(13) 1.12857(19) 0.34988(8) 0.0278(3) Uani 1 1 d .
H8A H 0.7121 1.2339 0.3494 0.033 Uiso 1 1 calc R
C9 C 0.63317(13) 1.03950(19) 0.37035(8) 0.0268(3) Uani 1 1 d .
H9A H 0.5757 1.0757 0.3857 0.032 Uiso 1 1 calc R
C10 C 0.65842(13) 0.88665(18) 0.36367(8) 0.0256(3) Uani 1 1 d .
H10A H 0.6201 0.8038 0.3732 0.031 Uiso 1 1 calc R
C11 C 0.73671(12) 1.20753(18) 0.10775(8) 0.0260(3) Uani 1 1 d .
C12 C 0.92396(13) 1.2110(2) 0.17182(9) 0.0339(4) Uani 1 1 d .
H12A H 0.9512 1.1233 0.1528 0.041 Uiso 1 1 calc R
H12B H 0.9025 1.1836 0.2153 0.041 Uiso 1 1 calc R
H12C H 0.9785 1.2872 0.1849 0.041 Uiso 1 1 calc R
C13 C 0.86098(15) 1.3486(2) 0.05636(10) 0.0364(4) Uani 1 1 d .
H13A H 0.7975 1.3661 0.0163 0.044 Uiso 1 1 calc R
H13B H 0.9102 1.2890 0.0384 0.044 Uiso 1 1 calc R
H13C H 0.8933 1.4439 0.0746 0.044 Uiso 1 1 calc R
C14 C 0.55926(13) 1.2137(2) 0.02030(9) 0.0343(4) Uani 1 1 d .
H14A H 0.5029 1.2278 0.0435 0.041 Uiso 1 1 calc R
H14B H 0.5732 1.1074 0.0174 0.041 Uiso 1 1 calc R
H14C H 0.5384 1.2559 -0.0291 0.041 Uiso 1 1 calc R
C15 C 0.64550(15) 1.4489(2) 0.07120(9) 0.0343(4) Uani 1 1 d .
H15C H 0.6294 1.4952 0.0227 0.041 Uiso 1 1 calc R
H15B H 0.7120 1.4878 0.1020 0.041 Uiso 1 1 calc R
H15A H 0.5897 1.4714 0.0939 0.041 Uiso 1 1 calc R
C16 C 0.82015(12) 0.64110(18) 0.36982(8) 0.0256(3) Uani 1 1 d .
C17 C 0.80695(15) 0.4767(2) 0.26540(9) 0.0337(4) Uani 1 1 d .
H17A H 0.8651 0.5068 0.2464 0.040 Uiso 1 1 calc R
H17B H 0.7449 0.5355 0.2417 0.040 Uiso 1 1 calc R
H17C H 0.7919 0.3712 0.2551 0.040 Uiso 1 1 calc R
C18 C 0.91800(13) 0.40315(18) 0.38751(9) 0.0302(4) Uani 1 1 d .
H18A H 0.9520 0.4499 0.4347 0.036 Uiso 1 1 calc R
H18B H 0.9698 0.3858 0.3606 0.036 Uiso 1 1 calc R
H18C H 0.8873 0.3083 0.3959 0.036 Uiso 1 1 calc R
C19 C 0.77675(16) 0.5339(2) 0.47841(10) 0.0380(4) Uani 1 1 d .
H19A H 0.7520 0.4521 0.4440 0.046 Uiso 1 1 calc R
H19B H 0.7174 0.5784 0.4916 0.046 Uiso 1 1 calc R
H19C H 0.8273 0.4960 0.5226 0.046 Uiso 1 1 calc R
C20 C 0.85585(14) 0.78209(19) 0.48676(9) 0.0326(4) Uani 1 1 d .
H20C H 0.8987 0.7570 0.5362 0.039 Uiso 1 1 calc R
H20B H 0.7925 0.8338 0.4898 0.039 Uiso 1 1 calc R
H20A H 0.8958 0.8466 0.4630 0.039 Uiso 1 1 calc R
N1 N 0.73060(10) 1.08106(15) 0.13995(7) 0.0271(3) Uani 1 1 d .
N2 N 0.83394(11) 1.26917(16) 0.11571(7) 0.0292(3) Uani 1 1 d .
N3 N 0.65362(11) 1.28800(15) 0.06376(7) 0.0289(3) Uani 1 1 d .
N4 N 0.80352(10) 0.75264(15) 0.32426(7) 0.0264(3) Uani 1 1 d .
N5 N 0.83537(12) 0.50138(14) 0.34451(8) 0.0288(3) Uani 1 1 d .
N6 N 0.82696(11) 0.64641(15) 0.44405(7) 0.0293(3) Uani 1 1 d .
Fe1 Fe 0.632808(17) 0.99605(2) 0.264663(11) 0.02309(10) Uani 1 1 d .
O1 O 0.86293(11) 0.81550(18) 0.18456(8) 0.0461(4) Uani 1 1 d D
H21 H 0.8477(18) 0.787(3) 0.2261(13) 0.055 Uiso 1 1 d D
H22 H 0.8323(19) 0.897(3) 0.1718(13) 0.055 Uiso 1 1 d D

loop_
_atom_site_aniso_label
_atom_site_aniso_U_11
_atom_site_aniso_U_22
_atom_site_aniso_U_33
_atom_site_aniso_U_23
_atom_site_aniso_U_13
_atom_site_aniso_U_12
C1 0.0273(8) 0.0317(8) 0.0171(7) 0.0014(6) 0.0071(6) 0.0021(7)
C2 0.0293(8) 0.0304(8) 0.0221(7) 0.0034(6) 0.0094(6) 0.0014(7)
C3 0.0286(8) 0.0368(9) 0.0231(8) 0.0034(7) 0.0092(7) 0.0012(7)
C4 0.0330(9) 0.0341(9) 0.0230(8) 0.0011(7) 0.0080(7) -0.0055(7)
C5 0.0339(9) 0.0293(8) 0.0203(7) -0.0013(6) 0.0085(7) -0.0004(7)
C6 0.0293(8) 0.0280(8) 0.0190(7) 0.0011(6) 0.0086(6) 0.0011(7)
C7 0.0282(8) 0.0290(8) 0.0240(8) 0.0012(7) 0.0088(7) -0.0010(7)
C8 0.0321(8) 0.0273(8) 0.0236(8) -0.0012(6) 0.0069(7) 0.0012(7)
C9 0.0300(9) 0.0317(8) 0.0199(8) -0.0011(7) 0.0088(7) 0.0024(7)
C10 0.0284(8) 0.0297(8) 0.0200(7) 0.0023(6) 0.0089(6) 0.0001(7)
C11 0.0303(8) 0.0315(8) 0.0185(7) -0.0014(6) 0.0104(6) 0.0011(7)
C12 0.0296(9) 0.0399(10) 0.0330(9) 0.0011(7) 0.0098(7) 0.0019(7)
C13 0.0397(10) 0.0402(10) 0.0334(9) 0.0033(8) 0.0172(8) -0.0067(8)
C14 0.0352(9) 0.0436(10) 0.0235(8) 0.0059(7) 0.0075(7) -0.0025(8)
C15 0.0406(10) 0.0344(9) 0.0286(9) 0.0043(7) 0.0109(7) 0.0064(8)
C16 0.0279(8) 0.0278(8) 0.0223(7) -0.0002(6) 0.0093(6) 0.0005(7)
C17 0.0454(11) 0.0325(9) 0.0241(9) -0.0033(7) 0.0110(8) 0.0034(8)
C18 0.0336(9) 0.0281(8) 0.0292(8) 0.0015(7) 0.0095(7) 0.0021(7)
C19 0.0511(12) 0.0369(10) 0.0318(9) 0.0054(8) 0.0212(9) 0.0004(9)
C20 0.0403(9) 0.0320(9) 0.0237(8) -0.0026(7) 0.0059(7) 0.0059(8)
N1 0.0299(7) 0.0313(7) 0.0233(6) 0.0013(6) 0.0130(5) 0.0017(6)
N2 0.0299(7) 0.0344(8) 0.0258(7) 0.0023(6) 0.0121(6) -0.0010(6)
N3 0.0303(7) 0.0315(7) 0.0251(7) 0.0037(6) 0.0080(6) -0.0001(6)
N4 0.0300(7) 0.0275(7) 0.0233(7) 0.0017(5) 0.0100(5) 0.0043(6)
N5 0.0355(8) 0.0282(7) 0.0234(7) 0.0004(5) 0.0094(6) 0.0051(6)
N6 0.0410(8) 0.0266(7) 0.0222(7) 0.0007(5) 0.0119(6) 0.0012(6)
Fe1 0.02602(15) 0.02542(15) 0.01911(14) 0.00087(8) 0.00844(10) 0.00023(9)
O1 0.0512(8) 0.0526(9) 0.0424(8) 0.0146(7) 0.0261(7) 0.0194(7)

loop_
_atom_type_symbol
_atom_type_description
_atom_type_scat_dispersion_real
_atom_type_scat_dispersion_imag
_atom_type_scat_source
C C 0.0033 0.0016 'International Tables Vol C Tables 4.2.6.8 and 6.1.1.4'
H H 0.0000 0.0000 'International Tables Vol C Tables 4.2.6.8 and 6.1.1.4'
N N 0.0061 0.0033 'International Tables Vol C Tables 4.2.6.8 and 6.1.1.4'
Fe Fe 0.3463 0.8444 'International Tables Vol C Tables 4.2.6.8 and 6.1.1.4'
O O 0.0106 0.0060 'International Tables Vol C Tables 4.2.6.8 and 6.1.1.4'

loop_
_geom_angle_atom_site_label_1
_geom_angle_atom_site_label_2
_geom_angle_atom_site_label_3
_geom_angle
N1 C1 C5 123.28(15)
N1 C1 C2 129.16(15)
C5 C1 C2 107.30(14)
N1 C1 Fe1 123.68(11)
C5 C1 Fe1 68.64(8)
C2 C1 Fe1 68.32(8)
C3 C2 C1 108.37(15)
C3 C2 Fe1 69.47(9)
C1 C2 Fe1 70.99(9)
C4 C3 C2 107.86(14)
C4 C3 Fe1 69.53(9)
C2 C3 Fe1 69.56(9)
C3 C4 C5 107.93(14)
C3 C4 Fe1 69.55(9)
C5 C4 Fe1 69.85(9)
C4 C5 C1 108.51(14)
C4 C5 Fe1 69.27(9)
C1 C5 Fe1 70.86(9)
N4 C6 C7 124.61(14)
N4 C6 C10 127.82(15)
C7 C6 C10 107.49(14)
N4 C6 Fe1 125.60(10)
C7 C6 Fe1 68.39(9)
C10 C6 Fe1 68.68(9)
C8 C7 C6 108.27(14)
C8 C7 Fe1 68.94(9)
C6 C7 Fe1 71.12(9)
C7 C8 C9 107.91(14)
C7 C8 Fe1 70.11(9)
C9 C8 Fe1 69.55(9)
C10 C9 C8 108.10(14)
C10 C9 Fe1 70.42(9)
C8 C9 Fe1 69.34(9)
C9 C10 C6 108.21(14)
C9 C10 Fe1 68.85(9)
C6 C10 Fe1 70.80(9)
N1 C11 N2 118.65(14)
N1 C11 N3 126.38(15)
N2 C11 N3 114.95(14)
N4 C16 N5 118.96(14)
N4 C16 N6 126.78(15)
N5 C16 N6 114.24(14)
C11 N1 C1 120.21(14)
C11 N2 C12 119.35(14)
C11 N2 C13 122.59(14)
C12 N2 C13 114.17(14)
C11 N3 C14 121.09(14)
C11 N3 C15 121.75(14)
C14 N3 C15 115.71(14)
C16 N4 C6 119.29(13)
C16 N5 C17 118.41(13)
C16 N5 C18 120.96(14)
C17 N5 C18 114.77(13)
C16 N6 C20 121.78(14)
C16 N6 C19 121.39(14)
C20 N6 C19 114.44(13)
C8 Fe1 C9 41.11(7)
C8 Fe1 C4 160.84(7)
C9 Fe1 C4 124.81(7)
C8 Fe1 C3 123.34(7)
C9 Fe1 C3 108.37(7)
C4 Fe1 C3 40.92(7)
C8 Fe1 C2 106.09(7)
C9 Fe1 C2 122.27(7)
C4 Fe1 C2 68.86(7)
C3 Fe1 C2 40.98(6)
C8 Fe1 C7 40.95(7)
C9 Fe1 C7 68.88(6)
C4 Fe1 C7 157.51(7)
C3 Fe1 C7 159.09(7)
C2 Fe1 C7 121.66(7)
C8 Fe1 C5 156.22(7)
C9 Fe1 C5 161.17(7)
C4 Fe1 C5 40.88(7)
C3 Fe1 C5 68.73(7)
C2 Fe1 C5 68.58(7)
C7 Fe1 C5 120.68(7)
C8 Fe1 C10 68.77(7)
C9 Fe1 C10 40.73(6)
C4 Fe1 C10 109.02(7)
C3 Fe1 C10 123.82(6)
C2 Fe1 C10 159.17(7)
C7 Fe1 C10 68.50(6)
C5 Fe1 C10 124.28(7)
C8 Fe1 C1 120.47(7)
C9 Fe1 C1 157.40(7)
C4 Fe1 C1 68.51(6)
C3 Fe1 C1 68.58(6)
C2 Fe1 C1 40.69(6)
C7 Fe1 C1 105.58(6)
C5 Fe1 C1 40.50(6)
C10 Fe1 C1 159.47(7)
C8 Fe1 C6 68.45(7)
C9 Fe1 C6 68.38(6)
C4 Fe1 C6 123.07(7)
C3 Fe1 C6 159.48(7)
C2 Fe1 C6 158.18(6)
C7 Fe1 C6 40.49(6)
C5 Fe1 C6 107.43(6)
C10 Fe1 C6 40.52(6)
C1 Fe1 C6 122.43(6)

loop_
_geom_bond_atom_site_label_1
_geom_bond_atom_site_label_2
_geom_bond_distance
C1 N1 1.412(2)
C1 C5 1.437(2)
C1 C2 1.441(2)
C1 Fe1 2.0900(15)
C2 C3 1.437(2)
C2 Fe1 2.0541(16)
C3 C4 1.435(2)
C3 Fe1 2.0528(17)
C4 C5 1.436(2)
C4 Fe1 2.0525(17)
C5 Fe1 2.0604(15)
C6 N4 1.412(2)
C6 C7 1.438(2)
C6 C10 1.442(2)
C6 Fe1 2.0958(16)
C7 C8 1.435(2)
C7 Fe1 2.0592(17)
C8 C9 1.436(2)
C8 Fe1 2.0436(16)
C9 C10 1.432(2)
C9 Fe1 2.0464(15)
C10 Fe1 2.0674(15)
C11 N1 1.307(2)
C11 N2 1.379(2)
C11 N3 1.391(2)
C12 N2 1.462(2)
C13 N2 1.464(2)
C14 N3 1.460(2)
C15 N3 1.463(2)
C16 N4 1.305(2)
C16 N5 1.383(2)
C16 N6 1.390(2)
C17 N5 1.462(2)
C18 N5 1.470(2)
C19 N6 1.465(2)
C20 N6 1.459(2)
